data_7249481
loop_
_publ_author_name
'S., Nakul'
'R., Bhagavathish'
'Kulkarni, Naveen V.'
'Patil, Ajeetkumar'
'Arakera, Suresh B.'
'John, Sam'

_publ_section_title
;
 Synthesis and characterization of novel uranyl clusters supported by
 bis(pyrazolyl) methane ligands: biomimetic catalytic oxidation, BSA
 protein interaction and cytotoxicity studies
;
_journal_issue 45
_journal_name_full 'RSC Advances'
_journal_page_first 32802
_journal_page_last 32817
_journal_paper_doi 10.1039/D4RA06347C
_journal_volume 14
_journal_year 2024
_chemical_formula_moiety 'C18 H26 N8 O18 U4, 2(C7 H8 N4), 2(H2 O)'
_chemical_formula_sum 'C32 H46 N16 O20 U4'
_chemical_formula_weight 1926.97
_space_group_crystal_system monoclinic
_space_group_IT_number 14
_space_group_name_Hall '-P 2ybc'
_space_group_name_H-M_alt 'P 1 21/c 1'
_atom_sites_solution_hydrogens mixed
_atom_sites_solution_primary dual
_atom_sites_solution_secondary difmap
_audit_creation_method SHELXL-2019/3
_audit_update_record
;
2024-01-29 deposited with the CCDC.	2024-10-10 downloaded from the CCDC.
;
_cell_angle_alpha 90
_cell_angle_beta 104.927(4)
_cell_angle_gamma 90
_cell_formula_units_Z 2
_cell_length_a 12.2065(13)
_cell_length_b 15.7058(16)
_cell_length_c 14.4096(15)
_cell_measurement_reflns_used 9928
_cell_measurement_temperature 300(2)
_cell_measurement_theta_max 25.60
_cell_measurement_theta_min 2.16
_cell_volume 2669.3(5)
_computing_cell_refinement 'Bruker SAINT'
_computing_data_collection 'Bruker APEX2'
_computing_data_reduction 'Bruker SAINT'
_computing_molecular_graphics 'Ortep for Windows (Farrugia, 2012)'
_computing_publication_material 'WinGX publication routines (Farrugia, 2012)'
_computing_structure_refinement 'SHELXL-2019/2 (Sheldrick, 2019)'
_computing_structure_solution 'SHELXT 2018/2 (Sheldrick, 2018)'
_diffrn_ambient_temperature 300(2)
_diffrn_measured_fraction_theta_full 0.999
_diffrn_measured_fraction_theta_max 0.999
_diffrn_measurement_device_type 'Bruker APEX-II CCD'
_diffrn_measurement_method '\f and \w scans'
_diffrn_radiation_type MoK\a
_diffrn_radiation_wavelength 0.71073
_diffrn_reflns_av_R_equivalents 0.0872
_diffrn_reflns_av_unetI/netI 0.0720
_diffrn_reflns_Laue_measured_fraction_full 0.999
_diffrn_reflns_Laue_measured_fraction_max 0.999
_diffrn_reflns_limit_h_max 16
_diffrn_reflns_limit_h_min -16
_diffrn_reflns_limit_k_max 20
_diffrn_reflns_limit_k_min -20
_diffrn_reflns_limit_l_max 15
_diffrn_reflns_limit_l_min -19
_diffrn_reflns_number 48435
_diffrn_reflns_point_group_measured_fraction_full 0.999
_diffrn_reflns_point_group_measured_fraction_max 0.999
_diffrn_reflns_theta_full 25.242
_diffrn_reflns_theta_max 28.322
_diffrn_reflns_theta_min 2.159
_exptl_absorpt_coefficient_mu 12.180
_exptl_absorpt_correction_T_max 0.7457
_exptl_absorpt_correction_T_min 0.2952
_exptl_absorpt_correction_type multi-scan
_exptl_absorpt_process_details SADABS-2016/2
_exptl_crystal_colour yellow
_exptl_crystal_density_diffrn 2.397
_exptl_crystal_density_method 'not measured'
_exptl_crystal_description tabular
_exptl_crystal_F_000 1756
_exptl_crystal_size_max 0.290
_exptl_crystal_size_mid 0.120
_exptl_crystal_size_min 0.070
_refine_diff_density_max 2.257
_refine_diff_density_min -1.390
_refine_diff_density_rms 0.238
_refine_ls_extinction_method none
_refine_ls_goodness_of_fit_ref 1.054
_refine_ls_hydrogen_treatment mixed
_refine_ls_matrix_type full
_refine_ls_number_parameters 334
_refine_ls_number_reflns 6653
_refine_ls_number_restraints 3
_refine_ls_restrained_S_all 1.053
_refine_ls_R_factor_all 0.0870
_refine_ls_R_factor_gt 0.0509
_refine_ls_shift/su_max 0.001
_refine_ls_shift/su_mean 0.000
_refine_ls_structure_factor_coef Fsqd
_refine_ls_weighting_details 'w=1/[\s^2^(Fo^2^)+(0.0341P)^2^+21.0671P] where P=(Fo^2^+2Fc^2^)/3'
_refine_ls_weighting_scheme calc
_refine_ls_wR_factor_gt 0.0934
_refine_ls_wR_factor_ref 0.1048
_reflns_Friedel_coverage 0.000
_reflns_number_gt 4679
_reflns_number_total 6653
_reflns_threshold_expression 'I > 2\s(I)'
_cod_data_source_file d4ra06347c2.cif
_cod_data_source_block hbpu
_cod_original_sg_symbol_H-M 'P 21/c'
_cod_database_code 7249481
_shelx_space_group_comment
; 
The symmetry employed for this shelxl refinement is uniquely defined 
by the following loop, which should always be used as a source of 
symmetry information in preference to the above space-group names. 
They are only intended as comments. 
;
_shelx_estimated_absorpt_t_min 0.126
_shelx_estimated_absorpt_t_max 0.483

loop_
_space_group_symop_operation_xyz
'x, y, z'
'-x, y+1/2, -z+1/2'
'-x, -y, -z'
'x, -y-1/2, z-1/2'

loop_
_atom_site_label
_atom_site_type_symbol
_atom_site_fract_x
_atom_site_fract_y
_atom_site_fract_z
_atom_site_U_iso_or_equiv
_atom_site_adp_type
_atom_site_occupancy
_atom_site_site_symmetry_order
_atom_site_calc_flag
_atom_site_refinement_flags_posn
_atom_site_refinement_flags_adp
_atom_site_refinement_flags_occupancy
_atom_site_disorder_assembly
_atom_site_disorder_group
U1 U 0.60634(3) 0.30904(2) 0.62024(3) 0.03158(11) Uani 1 1 d . . . . .
U2 U 0.63487(3) 0.55976(2) 0.52468(2) 0.02401(10) Uani 1 1 d . . . . .
O1 O 0.5578(5) 0.4319(4) 0.5416(5) 0.0351(15) Uani 1 1 d . . . . .
O2 O 0.6586(7) 0.2665(5) 0.5263(6) 0.060(2) Uani 1 1 d . . . . .
O3 O 0.5582(7) 0.3432(4) 0.7198(5) 0.0487(19) Uani 1 1 d . . . . .
O4 O 0.6284(6) 0.5941(5) 0.6417(4) 0.0408(17) Uani 1 1 d . . . . .
O5 O 0.6554(6) 0.5319(4) 0.4096(4) 0.0406(17) Uani 1 1 d . . . . .
O6 O 0.5824(5) 0.6993(4) 0.4667(5) 0.0389(17) Uani 1 1 d . . . . .
O7 O 0.8072(6) 0.6540(5) 0.5545(5) 0.0369(16) Uani 1 1 d D . . . .
H7A H 0.835(10) 0.669(7) 0.501(6) 0.09(4) Uiso 1 1 d D . . . .
H7B H 0.789(16) 0.710(3) 0.569(11) 0.17(8) Uiso 1 1 d D . . . .
O8 O 0.7763(19) 0.1259(13) 0.4335(15) 0.237(10) Uani 1 1 d . . . . .
H8A H 0.743855 0.182502 0.434961 0.356 Uiso 1 1 d . U . . .
H8B H 0.707769 0.102096 0.392644 0.356 Uiso 1 1 d . U . . .
N1_1 N 0.5306(7) 0.1574(5) 0.6399(5) 0.0349(19) Uani 1 1 d . . . . .
N2_1 N 0.5385(6) 0.1156(4) 0.7236(5) 0.0266(17) Uani 1 1 d . . . . .
N3_1 N 0.7188(6) 0.1626(5) 0.8135(5) 0.0276(17) Uani 1 1 d . . . . .
N4_1 N 0.7484(7) 0.2138(5) 0.7486(6) 0.041(2) Uani 1 1 d . . . . .
C1_1 C 0.4892(8) 0.0374(6) 0.7086(7) 0.038(2) Uani 1 1 d . . . . .
H1_1 H 0.485811 -0.002679 0.755234 0.045 Uiso 1 1 calc R U . . .
C2_1 C 0.4461(9) 0.0294(7) 0.6126(8) 0.045(3) Uani 1 1 d . . . . .
H2_1 H 0.406570 -0.016782 0.579866 0.054 Uiso 1 1 calc R U . . .
C3_1 C 0.4735(9) 0.1047(7) 0.5732(7) 0.047(3) Uani 1 1 d . . . . .
H3_1 H 0.453942 0.116606 0.507784 0.056 Uiso 1 1 calc R U . . .
C4_1 C 0.8587(9) 0.2052(7) 0.7638(8) 0.049(3) Uani 1 1 d . . . . .
H4_1 H 0.902531 0.233238 0.729297 0.059 Uiso 1 1 calc R U . . .
C5_1 C 0.9013(9) 0.1479(7) 0.8393(8) 0.051(3) Uani 1 1 d . . . . .
H5_1 H 0.976109 0.130693 0.863534 0.062 Uiso 1 1 calc R U . . .
C6_1 C 0.8102(8) 0.1236(6) 0.8687(7) 0.038(2) Uani 1 1 d . . . . .
H6_1 H 0.810606 0.086093 0.918774 0.046 Uiso 1 1 calc R U . . .
C7_1 C 0.6000(7) 0.1541(6) 0.8130(6) 0.028(2) Uani 1 1 d . . . . .
H7A_1 H 0.593038 0.118845 0.866467 0.033 Uiso 1 1 calc R U . . .
H7B_1 H 0.568377 0.209659 0.819901 0.033 Uiso 1 1 calc R U . . .
N1_2 N 0.7676(9) 0.8090(7) 0.6319(7) 0.060(3) Uani 1 1 d . . . . .
N2_2 N 0.7370(7) 0.8326(6) 0.7130(6) 0.047(2) Uani 1 1 d . . . . .
N3_2 N 0.8132(8) 0.7258(7) 0.8313(6) 0.050(2) Uani 1 1 d . . . . .
N4_2 N 0.8839(8) 0.7655(7) 0.9080(7) 0.056(3) Uani 1 1 d . . . . .
C1_2 C 0.7350(10) 0.9168(8) 0.7199(9) 0.059(3) Uani 1 1 d . . . . .
H1_2 H 0.716878 0.946805 0.769555 0.070 Uiso 1 1 calc R U . . .
C2_2 C 0.7631(11) 0.9522(8) 0.6438(9) 0.060(3) Uani 1 1 d . . . . .
H2_2 H 0.766786 1.009622 0.629024 0.073 Uiso 1 1 calc R U . . .
C3_2 C 0.7849(11) 0.8826(9) 0.5936(9) 0.060(3) Uani 1 1 d . . . . .
H3_2 H 0.809456 0.886841 0.537797 0.072 Uiso 1 1 calc R U . . .
C4_2 C 0.9686(11) 0.7112(9) 0.9401(8) 0.062(4) Uani 1 1 d . . . . .
H4_2 H 1.029272 0.720801 0.993188 0.074 Uiso 1 1 calc R U . . .
C5_2 C 0.9546(13) 0.6384(10) 0.8840(10) 0.079(4) Uani 1 1 d . . . . .
H5_2 H 1.002480 0.591442 0.890709 0.094 Uiso 1 1 calc R U . . .
C6_2 C 0.8542(12) 0.6514(10) 0.8164(10) 0.076(4) Uani 1 1 d . . . . .
H6_2 H 0.820518 0.613520 0.767814 0.091 Uiso 1 1 calc R U . . .
C7_2 C 0.7131(10) 0.7682(8) 0.7752(8) 0.057(3) Uani 1 1 d . . . . .
H7A_2 H 0.663024 0.726218 0.736727 0.068 Uiso 1 1 calc R U . . .
H7B_2 H 0.673339 0.793966 0.818340 0.068 Uiso 1 1 calc R U . . .
O1_3 O 0.7774(7) 0.3816(6) 0.6857(8) 0.097(4) Uani 1 1 d . . . . .
O2_3 O 0.8042(7) 0.4794(5) 0.5896(7) 0.068(3) Uani 1 1 d . . . . .
C1_3 C 0.8410(8) 0.4289(7) 0.6546(9) 0.051(3) Uani 1 1 d . . . . .
C2_3 C 0.9652(11) 0.4272(10) 0.7023(13) 0.105(6) Uani 1 1 d . . . . .
H2A_3 H 1.007043 0.426389 0.654363 0.158 Uiso 1 1 calc R U . . .
H2B_3 H 0.982854 0.377167 0.741636 0.158 Uiso 1 1 calc R U . . .
H2C_3 H 0.985331 0.476964 0.741720 0.158 Uiso 1 1 calc R U . . .

loop_
_atom_site_aniso_label
_atom_site_aniso_U_11
_atom_site_aniso_U_22
_atom_site_aniso_U_33
_atom_site_aniso_U_23
_atom_site_aniso_U_13
_atom_site_aniso_U_12
U1 0.02624(19) 0.0304(2) 0.0355(2) 0.01063(15) 0.00323(15) 0.00061(15)
U2 0.01901(17) 0.02747(19) 0.02396(17) 0.00287(14) 0.00268(12) -0.00221(14)
O1 0.025(3) 0.032(4) 0.045(4) 0.013(3) 0.002(3) -0.009(3)
O2 0.072(6) 0.056(5) 0.063(5) 0.027(4) 0.037(5) 0.022(4)
O3 0.069(5) 0.031(4) 0.044(4) 0.006(3) 0.012(4) 0.011(4)
O4 0.038(4) 0.056(5) 0.025(3) -0.002(3) 0.002(3) -0.015(3)
O5 0.054(5) 0.038(4) 0.031(4) -0.003(3) 0.014(3) -0.008(3)
O6 0.027(4) 0.027(4) 0.056(4) 0.011(3) -0.002(3) -0.002(3)
O7 0.027(4) 0.046(4) 0.037(4) 0.003(3) 0.007(3) -0.013(3)
O8 0.25(2) 0.187(19) 0.23(2) 0.010(16) -0.017(18) -0.051(17)
N1_1 0.044(5) 0.030(4) 0.026(4) 0.007(3) 0.000(4) -0.004(4)
N2_1 0.022(4) 0.029(4) 0.027(4) 0.003(3) 0.004(3) -0.003(3)
N3_1 0.024(4) 0.031(4) 0.024(4) 0.009(3) 0.001(3) -0.002(3)
N4_1 0.022(4) 0.048(5) 0.048(5) 0.016(4) 0.001(4) -0.001(4)
C1_1 0.031(5) 0.032(6) 0.046(6) 0.006(5) 0.003(5) -0.001(4)
C2_1 0.046(7) 0.032(6) 0.054(7) -0.006(5) 0.007(5) -0.007(5)
C3_1 0.059(8) 0.041(6) 0.032(6) 0.005(5) -0.002(5) -0.002(6)
C4_1 0.032(6) 0.050(7) 0.067(8) 0.011(6) 0.016(5) 0.000(5)
C5_1 0.029(6) 0.048(7) 0.068(8) 0.012(6) -0.005(5) 0.007(5)
C6_1 0.033(6) 0.037(6) 0.038(6) 0.009(5) -0.002(5) 0.001(5)
C7_1 0.027(5) 0.027(5) 0.030(5) 0.005(4) 0.007(4) 0.002(4)
N1_2 0.066(7) 0.070(7) 0.047(6) -0.022(5) 0.022(5) -0.011(6)
N2_2 0.043(5) 0.062(7) 0.032(5) -0.011(4) 0.002(4) 0.005(5)
N3_2 0.047(6) 0.068(7) 0.039(5) -0.012(5) 0.019(5) -0.001(5)
N4_2 0.041(6) 0.081(7) 0.046(6) -0.026(5) 0.012(5) -0.003(5)
C1_2 0.048(7) 0.067(9) 0.053(8) -0.022(6) -0.002(6) 0.020(6)
C2_2 0.064(9) 0.051(8) 0.057(8) -0.004(6) 0.001(7) 0.008(6)
C3_2 0.066(9) 0.068(9) 0.050(7) -0.010(7) 0.022(6) -0.009(7)
C4_2 0.049(8) 0.096(10) 0.037(6) -0.007(7) 0.004(6) 0.006(7)
C5_2 0.083(11) 0.091(11) 0.063(9) -0.024(8) 0.019(8) 0.020(9)
C6_2 0.065(9) 0.089(11) 0.064(9) -0.038(8) 0.003(7) 0.005(8)
C7_2 0.043(7) 0.077(9) 0.046(7) -0.008(6) 0.003(6) 0.003(6)
O1_3 0.045(5) 0.085(7) 0.129(9) 0.059(6) -0.035(5) -0.029(5)
O2_3 0.040(5) 0.060(5) 0.096(7) 0.035(5) 0.002(4) 0.013(4)
C1_3 0.020(5) 0.034(6) 0.086(9) 0.018(6) -0.012(5) -0.009(5)
C2_3 0.044(8) 0.085(11) 0.164(17) 0.038(11) -0.014(10) -0.008(8)

loop_
_atom_type_symbol
_atom_type_description
_atom_type_scat_dispersion_real
_atom_type_scat_dispersion_imag
_atom_type_scat_source
C C 0.0033 0.0016 'International Tables Vol C Tables 4.2.6.8 and 6.1.1.4'
H H 0.0000 0.0000 'International Tables Vol C Tables 4.2.6.8 and 6.1.1.4'
N N 0.0061 0.0033 'International Tables Vol C Tables 4.2.6.8 and 6.1.1.4'
O O 0.0106 0.0060 'International Tables Vol C Tables 4.2.6.8 and 6.1.1.4'
U U -9.6767 9.6646 'International Tables Vol C Tables 4.2.6.8 and 6.1.1.4'

loop_
_geom_angle_atom_site_label_1
_geom_angle_atom_site_label_2
_geom_angle_atom_site_label_3
_geom_angle
_geom_angle_site_symmetry_1
_geom_angle_site_symmetry_3
_geom_angle_publ_flag
O3 U1 O2 175.0(3) . . ?
O3 U1 O1 92.8(3) . . ?
O2 U1 O1 92.2(3) . . ?
O3 U1 O6 87.9(3) . 3_666 ?
O2 U1 O6 94.0(3) . 3_666 ?
O1 U1 O6 71.3(2) . 3_666 ?
O3 U1 O1_3 88.5(4) . . ?
O2 U1 O1_3 91.8(4) . . ?
O1 U1 O1_3 83.0(3) . . ?
O6 U1 O1_3 153.8(3) 3_666 . ?
O3 U1 N1_1 89.3(3) . . ?
O2 U1 N1_1 86.9(3) . . ?
O1 U1 N1_1 142.2(2) . . ?
O6 U1 N1_1 71.1(2) 3_666 . ?
O1_3 U1 N1_1 134.8(3) . . ?
O3 U1 N4_1 84.2(3) . . ?
O2 U1 N4_1 91.2(3) . . ?
O1 U1 N4_1 151.7(2) . . ?
O6 U1 N4_1 136.4(2) 3_666 . ?
O1_3 U1 N4_1 68.9(3) . . ?
N1_1 U1 N4_1 66.0(2) . . ?
O3 U1 U2 84.7(2) . 3_666 ?
O2 U1 U2 99.6(2) . 3_666 ?
O1 U1 U2 34.77(15) . 3_666 ?
O6 U1 U2 37.38(15) 3_666 3_666 ?
O1_3 U1 U2 116.4(2) . 3_666 ?
N1_1 U1 U2 108.27(17) . 3_666 ?
N4_1 U1 U2 167.61(19) . 3_666 ?
O4 U2 O5 173.7(3) . . ?
O4 U2 O1 92.6(3) . . ?
O5 U2 O1 92.5(3) . . ?
O4 U2 O1 94.9(3) . 3_666 ?
O5 U2 O1 90.1(3) . 3_666 ?
O1 U2 O1 71.7(2) . 3_666 ?
O4 U2 O6 88.8(3) . . ?
O5 U2 O6 89.4(3) . . ?
O1 U2 O6 141.0(2) . . ?
O1 U2 O6 69.4(2) 3_666 . ?
O4 U2 O2_3 91.9(3) . . ?
O5 U2 O2_3 85.5(3) . . ?
O1 U2 O2_3 80.3(3) . . ?
O1 U2 O2_3 151.4(3) 3_666 . ?
O6 U2 O2_3 138.7(2) . . ?
O4 U2 O7 84.2(3) . . ?
O5 U2 O7 89.5(3) . . ?
O1 U2 O7 149.1(2) . . ?
O1 U2 O7 139.2(2) 3_666 . ?
O6 U2 O7 69.8(2) . . ?
O2_3 U2 O7 69.2(3) . . ?
O4 U2 U2 94.7(2) . 3_666 ?
O5 U2 U2 91.6(2) . 3_666 ?
O1 U2 U2 36.25(15) . 3_666 ?
O1 U2 U2 35.41(14) 3_666 3_666 ?
O6 U2 U2 104.77(15) . 3_666 ?
O2_3 U2 U2 116.3(2) . 3_666 ?
O7 U2 U2 174.47(17) . 3_666 ?
O4 U2 U1 98.0(2) . 3_666 ?
O5 U2 U1 84.0(2) . 3_666 ?
O1 U2 U1 105.02(15) . 3_666 ?
O1 U2 U1 33.68(14) 3_666 3_666 ?
O6 U2 U1 36.50(15) . 3_666 ?
O2_3 U2 U1 168.4(2) . 3_666 ?
O7 U2 U1 105.86(16) . 3_666 ?
U2 U2 U1 68.887(13) 3_666 3_666 ?
U1 O1 U2 139.3(3) . . ?
U1 O1 U2 111.6(2) . 3_666 ?
U2 O1 U2 108.3(2) . 3_666 ?
U1 O6 U2 106.1(2) 3_666 . ?
U2 O7 H7A 118(8) . . ?
U2 O7 H7B 111(10) . . ?
H7A O7 H7B 96(3) . . ?
H8A O8 H8B 94.2(19) . . ?
C3_1 N1_1 N2_1 104.3(7) . . ?
C3_1 N1_1 U1 129.1(6) . . ?
N2_1 N1_1 U1 126.5(5) . . ?
N1_1 N2_1 C1_1 111.6(7) . . ?
N1_1 N2_1 C7_1 119.6(7) . . ?
C1_1 N2_1 C7_1 128.7(8) . . ?
C6_1 N3_1 N4_1 110.6(8) . . ?
C6_1 N3_1 C7_1 129.7(8) . . ?
N4_1 N3_1 C7_1 119.7(7) . . ?
C4_1 N4_1 N3_1 105.6(8) . . ?
C4_1 N4_1 U1 129.3(7) . . ?
N3_1 N4_1 U1 125.1(5) . . ?
C2_1 C1_1 N2_1 106.6(9) . . ?
C2_1 C1_1 H1_1 126.7 . . ?
N2_1 C1_1 H1_1 126.7 . . ?
C1_1 C2_1 C3_1 105.5(9) . . ?
C1_1 C2_1 H2_1 127.2 . . ?
C3_1 C2_1 H2_1 127.2 . . ?
N1_1 C3_1 C2_1 111.9(9) . . ?
N1_1 C3_1 H3_1 124.0 . . ?
C2_1 C3_1 H3_1 124.0 . . ?
N4_1 C4_1 C5_1 110.8(10) . . ?
N4_1 C4_1 H4_1 124.6 . . ?
C5_1 C4_1 H4_1 124.6 . . ?
C6_1 C5_1 C4_1 104.8(9) . . ?
C6_1 C5_1 H5_1 127.6 . . ?
C4_1 C5_1 H5_1 127.6 . . ?
N3_1 C6_1 C5_1 108.2(9) . . ?
N3_1 C6_1 H6_1 125.9 . . ?
C5_1 C6_1 H6_1 125.9 . . ?
N2_1 C7_1 N3_1 109.4(7) . . ?
N2_1 C7_1 H7A_1 109.8 . . ?
N3_1 C7_1 H7A_1 109.8 . . ?
N2_1 C7_1 H7B_1 109.8 . . ?
N3_1 C7_1 H7B_1 109.8 . . ?
H7A_1 C7_1 H7B_1 108.3 . . ?
C3_2 N1_2 N2_2 103.2(10) . . ?
C1_2 N2_2 N1_2 110.4(10) . . ?
C1_2 N2_2 C7_2 130.3(10) . . ?
N1_2 N2_2 C7_2 119.3(10) . . ?
C6_2 N3_2 N4_2 110.6(10) . . ?
C6_2 N3_2 C7_2 128.6(11) . . ?
N4_2 N3_2 C7_2 120.7(10) . . ?
C4_2 N4_2 N3_2 105.2(10) . . ?
N2_2 C1_2 C2_2 109.7(11) . . ?
N2_2 C1_2 H1_2 125.2 . . ?
C2_2 C1_2 H1_2 125.2 . . ?
C1_2 C2_2 C3_2 102.9(11) . . ?
C1_2 C2_2 H2_2 128.6 . . ?
C3_2 C2_2 H2_2 128.6 . . ?
N1_2 C3_2 C2_2 113.7(11) . . ?
N1_2 C3_2 H3_2 123.1 . . ?
C2_2 C3_2 H3_2 123.1 . . ?
N4_2 C4_2 C5_2 111.1(11) . . ?
N4_2 C4_2 H4_2 124.5 . . ?
C5_2 C4_2 H4_2 124.5 . . ?
C6_2 C5_2 C4_2 104.2(13) . . ?
C6_2 C5_2 H5_2 127.9 . . ?
C4_2 C5_2 H5_2 127.9 . . ?
N3_2 C6_2 C5_2 109.0(12) . . ?
N3_2 C6_2 H6_2 125.5 . . ?
C5_2 C6_2 H6_2 125.5 . . ?
N2_2 C7_2 N3_2 113.4(10) . . ?
N2_2 C7_2 H7A_2 108.9 . . ?
N3_2 C7_2 H7A_2 108.9 . . ?
N2_2 C7_2 H7B_2 108.9 . . ?
N3_2 C7_2 H7B_2 108.9 . . ?
H7A_2 C7_2 H7B_2 107.7 . . ?
C1_3 O1_3 U1 136.0(8) . . ?
C1_3 O2_3 U2 138.7(8) . . ?
O2_3 C1_3 O1_3 121.7(10) . . ?
O2_3 C1_3 C2_3 119.6(11) . . ?
O1_3 C1_3 C2_3 118.6(11) . . ?
C1_3 C2_3 H2A_3 109.5 . . ?
C1_3 C2_3 H2B_3 109.5 . . ?
H2A_3 C2_3 H2B_3 109.5 . . ?
C1_3 C2_3 H2C_3 109.5 . . ?
H2A_3 C2_3 H2C_3 109.5 . . ?
H2B_3 C2_3 H2C_3 109.5 . . ?

loop_
_geom_bond_atom_site_label_1
_geom_bond_atom_site_label_2
_geom_bond_distance
_geom_bond_site_symmetry_2
_geom_bond_publ_flag
U1 O3 1.768(7) . ?
U1 O2 1.769(7) . ?
U1 O1 2.240(6) . ?
U1 O6 2.326(6) 3_666 ?
U1 O1_3 2.353(8) . ?
U1 N1_1 2.596(8) . ?
U1 N4_1 2.648(8) . ?
U1 U2 3.7561(5) 3_666 ?
U2 O4 1.791(6) . ?
U2 O5 1.794(6) . ?
U2 O1 2.257(6) . ?
U2 O1 2.303(6) 3_666 ?
U2 O6 2.374(6) . ?
U2 O2_3 2.396(7) . ?
U2 O7 2.517(6) . ?
U2 U2 3.6965(7) 3_666 ?
O7 H7A 0.94(2) . ?
O7 H7B 0.95(2) . ?
O8 H8A 0.97(2) . ?
O8 H8B 0.966(19) . ?
N1_1 C3_1 1.322(12) . ?
N1_1 N2_1 1.355(10) . ?
N2_1 C1_1 1.360(11) . ?
N2_1 C7_1 1.445(11) . ?
N3_1 C6_1 1.340(11) . ?
N3_1 N4_1 1.352(10) . ?
N3_1 C7_1 1.455(11) . ?
N4_1 C4_1 1.313(12) . ?
C1_1 C2_1 1.353(14) . ?
C1_1 H1_1 0.9300 . ?
C2_1 C3_1 1.389(14) . ?
C2_1 H2_1 0.9300 . ?
C3_1 H3_1 0.9300 . ?
C4_1 C5_1 1.404(15) . ?
C4_1 H4_1 0.9300 . ?
C5_1 C6_1 1.344(14) . ?
C5_1 H5_1 0.9300 . ?
C6_1 H6_1 0.9300 . ?
C7_1 H7A_1 0.9700 . ?
C7_1 H7B_1 0.9700 . ?
N1_2 C3_2 1.321(15) . ?
N1_2 N2_2 1.366(12) . ?
N2_2 C1_2 1.326(14) . ?
N2_2 C7_2 1.429(15) . ?
N3_2 C6_2 1.311(16) . ?
N3_2 N4_2 1.365(12) . ?
N3_2 C7_2 1.443(14) . ?
N4_2 C4_2 1.328(15) . ?
C1_2 C2_2 1.351(17) . ?
C1_2 H1_2 0.9300 . ?
C2_2 C3_2 1.375(16) . ?
C2_2 H2_2 0.9300 . ?
C3_2 H3_2 0.9300 . ?
C4_2 C5_2 1.385(17) . ?
C4_2 H4_2 0.9300 . ?
C5_2 C6_2 1.371(18) . ?
C5_2 H5_2 0.9300 . ?
C6_2 H6_2 0.9300 . ?
C7_2 H7A_2 0.9700 . ?
C7_2 H7B_2 0.9700 . ?
O1_3 C1_3 1.238(13) . ?
O2_3 C1_3 1.221(12) . ?
C1_3 C2_3 1.495(16) . ?
C2_3 H2A_3 0.9600 . ?
C2_3 H2B_3 0.9600 . ?
C2_3 H2C_3 0.9600 . ?

loop_
_geom_hbond_atom_site_label_D
_geom_hbond_atom_site_label_H
_geom_hbond_atom_site_label_A
_geom_hbond_distance_DH
_geom_hbond_distance_HA
_geom_hbond_distance_DA
_geom_hbond_angle_DHA
_geom_hbond_site_symmetry_A
_geom_hbond_publ_flag
O7 H7B N1_2 0.95(2) 1.85(4) 2.772(12) 165(14) . yes
O8 H8A O2 0.97(2) 2.295(8) 3.12(3) 141.6(14) . yes
O8 H8B O3 0.966(19) 2.816(7) 3.55(2) 133.1(12) 4_565 yes

loop_
_geom_torsion_atom_site_label_1
_geom_torsion_atom_site_label_2
_geom_torsion_atom_site_label_3
_geom_torsion_atom_site_label_4
_geom_torsion
_geom_torsion_site_symmetry_1
_geom_torsion_site_symmetry_2
_geom_torsion_site_symmetry_3
_geom_torsion_site_symmetry_4
_geom_torsion_publ_flag
C3_1 N1_1 N2_1 C1_1 1.4(11) . . . . ?
U1 N1_1 N2_1 C1_1 179.5(6) . . . . ?
C3_1 N1_1 N2_1 C7_1 178.0(8) . . . . ?
U1 N1_1 N2_1 C7_1 -3.9(11) . . . . ?
C6_1 N3_1 N4_1 C4_1 0.6(11) . . . . ?
C7_1 N3_1 N4_1 C4_1 -177.0(8) . . . . ?
C6_1 N3_1 N4_1 U1 -179.4(6) . . . . ?
C7_1 N3_1 N4_1 U1 3.0(11) . . . . ?
N1_1 N2_1 C1_1 C2_1 -1.4(11) . . . . ?
C7_1 N2_1 C1_1 C2_1 -177.6(9) . . . . ?
N2_1 C1_1 C2_1 C3_1 0.7(12) . . . . ?
N2_1 N1_1 C3_1 C2_1 -0.9(12) . . . . ?
U1 N1_1 C3_1 C2_1 -178.9(7) . . . . ?
C1_1 C2_1 C3_1 N1_1 0.1(13) . . . . ?
N3_1 N4_1 C4_1 C5_1 0.0(12) . . . . ?
U1 N4_1 C4_1 C5_1 -180.0(7) . . . . ?
N4_1 C4_1 C5_1 C6_1 -0.6(14) . . . . ?
N4_1 N3_1 C6_1 C5_1 -1.0(12) . . . . ?
C7_1 N3_1 C6_1 C5_1 176.3(9) . . . . ?
C4_1 C5_1 C6_1 N3_1 0.9(12) . . . . ?
N1_1 N2_1 C7_1 N3_1 -63.9(10) . . . . ?
C1_1 N2_1 C7_1 N3_1 112.0(10) . . . . ?
C6_1 N3_1 C7_1 N2_1 -113.4(10) . . . . ?
N4_1 N3_1 C7_1 N2_1 63.7(10) . . . . ?
C3_2 N1_2 N2_2 C1_2 1.0(13) . . . . ?
C3_2 N1_2 N2_2 C7_2 -179.0(10) . . . . ?
C6_2 N3_2 N4_2 C4_2 -1.1(14) . . . . ?
C7_2 N3_2 N4_2 C4_2 -177.2(10) . . . . ?
N1_2 N2_2 C1_2 C2_2 0.4(13) . . . . ?
C7_2 N2_2 C1_2 C2_2 -179.5(11) . . . . ?
N2_2 C1_2 C2_2 C3_2 -1.7(13) . . . . ?
N2_2 N1_2 C3_2 C2_2 -2.2(14) . . . . ?
C1_2 C2_2 C3_2 N1_2 2.5(15) . . . . ?
N3_2 N4_2 C4_2 C5_2 1.3(14) . . . . ?
N4_2 C4_2 C5_2 C6_2 -1.1(16) . . . . ?
N4_2 N3_2 C6_2 C5_2 0.4(16) . . . . ?
C7_2 N3_2 C6_2 C5_2 176.2(12) . . . . ?
C4_2 C5_2 C6_2 N3_2 0.4(17) . . . . ?
C1_2 N2_2 C7_2 N3_2 -105.8(13) . . . . ?
N1_2 N2_2 C7_2 N3_2 74.2(13) . . . . ?
C6_2 N3_2 C7_2 N2_2 -100.6(15) . . . . ?
N4_2 N3_2 C7_2 N2_2 74.8(13) . . . . ?
U2 O2_3 C1_3 O1_3 28(2) . . . . ?
U2 O2_3 C1_3 C2_3 -148.3(11) . . . . ?
U1 O1_3 C1_3 O2_3 35(2) . . . . ?
U1 O1_3 C1_3 C2_3 -148.9(11) . . . . ?
